data_7229830
loop_
_publ_author_name
'Song, Wei-Chao'
'Liang, Ling'
'Cui, Xun-Zhe'
'Wang, Xiu-Guang'
'Yang, En-Cui'
'Zhao, Xiao-Jun'

_publ_section_title
;
 Assembly of ZnII-coordination polymers constructed from benzothiadiazole
 functionalized bipyridines and V-shaped dicarboxylic acids: topology
 variety, photochemical and visible-light-driven photocatalytic properties
;
_journal_issue 5
_journal_name_full CrystEngComm
_journal_page_first 668
_journal_paper_doi 10.1039/C7CE01933E
_journal_volume 20
_journal_year 2018
_chemical_formula_moiety 'C48 H30 N4 O12 S3 Zn2'
_chemical_formula_sum 'C48 H30 N4 O12 S3 Zn2'
_chemical_formula_weight 1081.68
_space_group_crystal_system monoclinic
_space_group_IT_number 15
_space_group_name_Hall '-I 2ya'
_space_group_name_H-M_alt 'I 1 2/a 1'
_symmetry_space_group_name_Hall '-I 2ya'
_symmetry_space_group_name_H-M 'I 1 2/a 1'
_atom_sites_solution_hydrogens geom
_audit_creation_date 2015-11-10
_audit_creation_method
;
Olex2 1.2
(compiled 2015.09.30 svn.r3233 for OlexSys, GUI svn.r5103)
;
_audit_update_record
;
2017-11-02 deposited with the CCDC.
2017-12-27 downloaded from the CCDC.
;
_cell_angle_alpha 90
_cell_angle_beta 114.098(3)
_cell_angle_gamma 90
_cell_formula_units_Z 4
_cell_length_a 13.5045(3)
_cell_length_b 23.0471(4)
_cell_length_c 15.8666(4)
_cell_measurement_reflns_used 4216
_cell_measurement_temperature 173.00(10)
_cell_measurement_theta_max 74.0160
_cell_measurement_theta_min 4.0610
_cell_volume 4507.9(2)
_computing_cell_refinement
;
CrysAlisPro, Agilent Technologies,
Version 1.171.37.35 (release 13-08-2014 CrysAlis171 .NET)
(compiled Aug 13 2014,18:06:01)
;
_computing_data_collection
;
CrysAlisPro, Agilent Technologies,
Version 1.171.37.35 (release 13-08-2014 CrysAlis171 .NET)
(compiled Aug 13 2014,18:06:01)
;
_computing_data_reduction
;
CrysAlisPro, Agilent Technologies,
Version 1.171.37.35 (release 13-08-2014 CrysAlis171 .NET)
(compiled Aug 13 2014,18:06:01)
;
_computing_molecular_graphics 'Olex2 (Dolomanov et al., 2009)'
_computing_publication_material 'Olex2 (Dolomanov et al., 2009)'
_computing_structure_refinement 'ShelXL (Sheldrick, 2015)'
_computing_structure_solution 'ShelXT (Sheldrick, 2015)'
_diffrn_ambient_environment N~2~
_diffrn_ambient_temperature 173.00(10)
_diffrn_detector 'CCD plate'
_diffrn_detector_area_resol_mean 5.2740
_diffrn_detector_type AtlasS2
_diffrn_measured_fraction_theta_full 0.998
_diffrn_measured_fraction_theta_max 0.998
_diffrn_measurement_details
;
#__ type_ start__ end____ width___ exp.time_
  1 omega   25.00   51.00   1.0000    2.4000
omega____ theta____ kappa____ phi______ frames
    -       43.1514   38.0000   60.0000 26

#__ type_ start__ end____ width___ exp.time_
  2 omega   45.00   72.00   1.0000    9.5900
omega____ theta____ kappa____ phi______ frames
    -      106.0351  -30.0000  -30.0000 27

#__ type_ start__ end____ width___ exp.time_
  3 omega   38.00  118.00   1.0000    9.5900
omega____ theta____ kappa____ phi______ frames
    -      106.0351  -77.0000    0.0000 80

#__ type_ start__ end____ width___ exp.time_
  4 omega   80.00  108.00   1.0000    9.5900
omega____ theta____ kappa____ phi______ frames
    -      106.0351  -94.0000   90.0000 28

#__ type_ start__ end____ width___ exp.time_
  5 omega   39.00   94.00   1.0000    9.5900
omega____ theta____ kappa____ phi______ frames
    -      106.0351  -45.0000   60.0000 55

#__ type_ start__ end____ width___ exp.time_
  6 omega   87.00  178.00   1.0000    9.5900
omega____ theta____ kappa____ phi______ frames
    -      106.0351   30.0000   90.0000 91

#__ type_ start__ end____ width___ exp.time_
  7 omega   96.00  169.00   1.0000    9.5900
omega____ theta____ kappa____ phi______ frames
    -      106.0351   61.0000  150.0000 73

#__ type_ start__ end____ width___ exp.time_
  8 omega   34.00   70.00   1.0000    9.5900
omega____ theta____ kappa____ phi______ frames
    -      106.0351  -30.0000  150.0000 36

#__ type_ start__ end____ width___ exp.time_
  9 omega   27.00   54.00   1.0000    9.5900
omega____ theta____ kappa____ phi______ frames
    -      106.0351  -94.0000   90.0000 27

#__ type_ start__ end____ width___ exp.time_
 10 omega   43.00   70.00   1.0000    2.4000
omega____ theta____ kappa____ phi______ frames
    -       43.1514 -125.0000 -180.0000 27

#__ type_ start__ end____ width___ exp.time_
 11 omega  -50.00   23.00   1.0000    2.4000
omega____ theta____ kappa____ phi______ frames
    -      -38.5000   38.0000 -120.0000 73

#__ type_ start__ end____ width___ exp.time_
 12 omega -105.00   -9.00   1.0000    2.4000
omega____ theta____ kappa____ phi______ frames
    -      -38.5000  -77.0000   60.0000 96
;
_diffrn_measurement_device 'four-circle diffractometer'
_diffrn_measurement_device_type 'SuperNova, Dual, Cu at zero, AtlasS2'
_diffrn_measurement_method '\w scans'
_diffrn_orient_matrix_UB_11 -0.0978066000
_diffrn_orient_matrix_UB_12 -0.0149898000
_diffrn_orient_matrix_UB_13 0.0223868000
_diffrn_orient_matrix_UB_21 0.0387430000
_diffrn_orient_matrix_UB_22 -0.0634670000
_diffrn_orient_matrix_UB_23 0.0185091000
_diffrn_orient_matrix_UB_31 0.0675569000
_diffrn_orient_matrix_UB_32 0.0147052000
_diffrn_orient_matrix_UB_33 0.1023037000
_diffrn_radiation_monochromator mirror
_diffrn_radiation_probe x-ray
_diffrn_radiation_type CuK\a
_diffrn_radiation_wavelength 1.54184
_diffrn_reflns_av_R_equivalents 0.0283
_diffrn_reflns_av_unetI/netI 0.0336
_diffrn_reflns_Laue_measured_fraction_full 0.998
_diffrn_reflns_Laue_measured_fraction_max 0.998
_diffrn_reflns_limit_h_max 14
_diffrn_reflns_limit_h_min -16
_diffrn_reflns_limit_k_max 27
_diffrn_reflns_limit_k_min -26
_diffrn_reflns_limit_l_max 18
_diffrn_reflns_limit_l_min -15
_diffrn_reflns_number 8513
_diffrn_reflns_point_group_measured_fraction_full 0.998
_diffrn_reflns_point_group_measured_fraction_max 0.998
_diffrn_reflns_theta_full 67.080
_diffrn_reflns_theta_max 67.080
_diffrn_reflns_theta_min 3.604
_diffrn_source 'sealed X-ray tube'
_diffrn_source_type 'SuperNova (Cu) X-ray Source'
_exptl_absorpt_coefficient_mu 3.209
_exptl_absorpt_correction_T_max 1.00000
_exptl_absorpt_correction_T_min 0.70818
_exptl_absorpt_correction_type multi-scan
_exptl_absorpt_process_details
;
CrysAlisPro, Agilent Technologies,
Version 1.171.37.35 (release 13-08-2014 CrysAlis171 .NET)
(compiled Aug 13 2014,18:06:01)
Empirical absorption correction using spherical harmonics,
 implemented in SCALE3 ABSPACK scaling algorithm.
;
_exptl_crystal_colour yellow
_exptl_crystal_colour_primary yellow
_exptl_crystal_density_diffrn 1.594
_exptl_crystal_description block
_exptl_crystal_F_000 2200
_exptl_crystal_size_max 0.25
_exptl_crystal_size_mid 0.2
_exptl_crystal_size_min 0.18
_refine_diff_density_max 0.635
_refine_diff_density_min -0.432
_refine_diff_density_rms 0.077
_refine_ls_extinction_method none
_refine_ls_goodness_of_fit_ref 1.127
_refine_ls_hydrogen_treatment constr
_refine_ls_matrix_type full
_refine_ls_number_parameters 361
_refine_ls_number_reflns 4017
_refine_ls_number_restraints 32
_refine_ls_restrained_S_all 1.139
_refine_ls_R_factor_all 0.0571
_refine_ls_R_factor_gt 0.0505
_refine_ls_shift/su_max 0.001
_refine_ls_shift/su_mean 0.000
_refine_ls_structure_factor_coef Fsqd
_refine_ls_weighting_details 'w=1/[\s^2^(Fo^2^)+(0.0514P)^2^+15.8830P] where P=(Fo^2^+2Fc^2^)/3'
_refine_ls_weighting_scheme calc
_refine_ls_wR_factor_gt 0.1252
_refine_ls_wR_factor_ref 0.1292
_reflns_Friedel_coverage 0.000
_reflns_number_gt 3534
_reflns_number_total 4017
_reflns_threshold_expression 'I > 2\s(I)'
_cod_data_source_file c7ce01933e2.cif
_cod_data_source_block 4
_cod_depositor_comments 'Adding full bibliography for 7229827--7229830.cif.'
_cod_database_code 7229830
_shelx_space_group_comment
;
The symmetry employed for this shelxl refinement is uniquely defined
by the following loop, which should always be used as a source of
symmetry information in preference to the above space-group names.
They are only intended as comments.
;
_reflns_odcompleteness_completeness 100.00
_reflns_odcompleteness_iscentric 1
_reflns_odcompleteness_theta 66.97
_olex2_refinement_description
;
1. Fixed Uiso
 At 1.2 times of:
  All C(H) groups
2. Restrained distances
 C5-C4
 1.22 with sigma of 0.01
3. Rigid bond restraints
 C14, C15
 with sigma for 1-2 distances of 0.001 and sigma for 1-3 distances of 0.001
4. Uiso/Uaniso restraints and constraints
Uanis(C12) \\sim Ueq, Uanis(C13) \\sim Ueq, Uanis(C14) \\sim Ueq: with sigma of
0.005 and sigma for terminal atoms of 0.01
Uanis(C4) \\sim Ueq: with sigma of 0.005 and sigma for terminal atoms of 0.01
Uanis(C5) \\sim Ueq: with sigma of 0.005 and sigma for terminal atoms of 0.01
5. Others
 Fixed Sof: S1(0.5) N2(0.5) N3(0.5) C5(0.5) H5(0.5) C6(0.5) C7(0.5) C8(0.5)
 C9(0.5) C10(0.5) H10(0.5) C11(0.5) H11(0.5) C13(0.5) H13(0.5) C12(0.5)
 H12(0.5) C4(0.5) H4(0.5)
6.a Aromatic/amide H refined with riding coordinates:
 C1(H1), C2(H2), C5(H5), C10(H10), C11(H11), C13(H13), C15(H15), C16(H16),
 C19(H19), C20(H20), C22(H22), C23(H23), C25(H25), C26(H26), C28(H28), C29(H29),
  C12(H12), C4(H4)
6.b Fitted hexagon refined as free rotating group:
 C6(C7,C8,C9,C10,C11)
;
_shelx_shelxl_version_number 2014/7
_olex2_submission_special_instructions 'No special instructions were received'

loop_
_space_group_symop_operation_xyz
'x, y, z'
'-x+1/2, y, -z'
'x+1/2, y+1/2, z+1/2'
'-x+1, y+1/2, -z+1/2'
'-x, -y, -z'
'x-1/2, -y, z'
'-x+1/2, -y+1/2, -z+1/2'
'x, -y+1/2, z+1/2'

loop_
_atom_site_label
_atom_site_type_symbol
_atom_site_fract_x
_atom_site_fract_y
_atom_site_fract_z
_atom_site_U_iso_or_equiv
_atom_site_adp_type
_atom_site_occupancy
_atom_site_site_symmetry_order
_atom_site_calc_flag
_atom_site_refinement_flags_posn
_atom_site_refinement_flags_adp
_atom_site_refinement_flags_occupancy
_atom_site_disorder_assembly
_atom_site_disorder_group
Zn1 Zn 1.2500 0.56614(3) 0.5000 0.02252(18) Uani 1 2 d S T P . .
Zn2 Zn 0.2500 0.69685(3) 0.5000 0.02113(18) Uani 1 2 d S T P . .
S1 S 0.92852(17) 0.12614(9) 0.29978(15) 0.0395(5) Uani 0.5 1 d . . . A -1
S2 S 0.57236(7) 0.62920(4) 0.13729(7) 0.0314(2) Uani 1 1 d . . . . .
O1 O 1.0923(2) 0.57801(12) 0.4115(2) 0.0406(7) Uani 1 1 d . . . . .
O2 O 1.09037(19) 0.67452(11) 0.4249(2) 0.0332(6) Uani 1 1 d . . . . .
O3 O 0.5592(2) 0.68359(14) 0.0891(2) 0.0399(7) Uani 1 1 d . . . . .
O4 O 0.5500(2) 0.57557(14) 0.0870(2) 0.0422(7) Uani 1 1 d . . . . .
O5 O 0.2812(2) 0.68527(12) 0.38489(19) 0.0335(6) Uani 1 1 d . . . . .
O6 O 0.2971(3) 0.58859(12) 0.3976(2) 0.0402(7) Uani 1 1 d . . . . .
N1 N 1.2500 0.47811(18) 0.5000 0.0266(9) Uani 1 2 d S T P . .
N2 N 1.0037(6) 0.1808(3) 0.3441(5) 0.0404(16) Uani 0.5 1 d . . . A -1
N3 N 1.0060(6) 0.0731(3) 0.3543(5) 0.0375(16) Uani 0.5 1 d . . . A -1
N4 N 1.2500 -0.21573(19) 0.5000 0.0278(9) Uani 1 2 d S T P . .
C1 C 1.1575(3) 0.44764(18) 0.4727(3) 0.0397(10) Uani 1 1 d . . . . .
H1 H 1.0922 0.4678 0.4534 0.048 Uiso 1 1 calc R . . . .
C2 C 1.1546(4) 0.38820(19) 0.4718(4) 0.0467(11) Uani 1 1 d . . . . .
H2 H 1.0883 0.3691 0.4523 0.056 Uiso 1 1 calc R . . . .
C3 C 1.2500 0.3563(2) 0.5000 0.0389(14) Uani 1 2 d S T P . .
C5 C 1.1867(6) 0.2565(3) 0.4618(5) 0.0300(16) Uani 0.5 1 d D U . A -1
H5 H 1.1176 0.2725 0.4348 0.036 Uiso 0.5 1 calc R . . A -1
C6 C 1.1902(5) 0.19068(18) 0.4614(4) 0.0345(19) Uani 0.5 1 d . . . A -1
C7 C 1.0986(3) 0.15895(19) 0.4073(3) 0.0317(16) Uani 0.5 1 d G . . A -1
C8 C 1.1007(3) 0.09871(19) 0.4118(3) 0.0335(17) Uani 0.5 1 d G . . A -1
C9 C 1.1942(4) 0.07019(19) 0.4703(4) 0.0326(17) Uani 0.5 1 d G . . A -1
C10 C 1.2857(4) 0.1019(3) 0.5243(4) 0.040(2) Uani 0.5 1 d G . . A -1
H10 H 1.3483 0.0828 0.5635 0.047 Uiso 0.5 1 calc R . . A -1
C11 C 1.2837(4) 0.1622(3) 0.5199(4) 0.035(2) Uani 0.5 1 d G . . A -1
H11 H 1.3449 0.1834 0.5560 0.042 Uiso 0.5 1 calc R . . A -1
C13 C 1.2715(7) -0.0313(3) 0.4899(6) 0.034(2) Uani 0.5 1 d . U . A -1
H13 H 1.3372 -0.0183 0.4910 0.040 Uiso 0.5 1 calc R . . A -1
C14 C 1.2500 -0.0950(3) 0.5000 0.0544(14) Uani 1 2 d S TU P . .
C15 C 1.3094(4) -0.1257(2) 0.4627(3) 0.0514(11) Uani 1 1 d . U . . .
H15 H 1.3506 -0.1062 0.4368 0.062 Uiso 1 1 calc R . . . .
C16 C 1.3077(3) -0.18556(18) 0.4638(3) 0.0381(9) Uani 1 1 d . . . . .
H16 H 1.3484 -0.2058 0.4383 0.046 Uiso 1 1 calc R . . . .
C17 C 1.0472(3) 0.62665(16) 0.3965(3) 0.0283(8) Uani 1 1 d . . . . .
C18 C 0.9264(3) 0.62676(16) 0.3368(3) 0.0287(8) Uani 1 1 d . . . . .
C19 C 0.8781(3) 0.57723(18) 0.2881(3) 0.0436(11) Uani 1 1 d . . . . .
H19 H 0.9194 0.5440 0.2942 0.052 Uiso 1 1 calc R . . . .
C20 C 0.7677(3) 0.57673(18) 0.2298(3) 0.0424(10) Uani 1 1 d . . . . .
H20 H 0.7351 0.5434 0.1973 0.051 Uiso 1 1 calc R . . . .
C21 C 0.7085(3) 0.62616(17) 0.2215(3) 0.0297(8) Uani 1 1 d . . . . .
C22 C 0.7547(3) 0.67549(17) 0.2721(3) 0.0363(9) Uani 1 1 d . . . . .
H22 H 0.7123 0.7080 0.2681 0.044 Uiso 1 1 calc R . . . .
C23 C 0.8650(3) 0.67596(17) 0.3289(3) 0.0350(9) Uani 1 1 d . . . . .
H23 H 0.8973 0.7093 0.3615 0.042 Uiso 1 1 calc R . . . .
C24 C 0.4908(3) 0.63230(17) 0.2009(3) 0.0293(8) Uani 1 1 d . . . . .
C25 C 0.4628(3) 0.58030(17) 0.2301(3) 0.0343(9) Uani 1 1 d . . . . .
H25 H 0.4853 0.5449 0.2160 0.041 Uiso 1 1 calc R . . . .
C26 C 0.4001(3) 0.58308(17) 0.2811(3) 0.0338(9) Uani 1 1 d . . . . .
H26 H 0.3792 0.5489 0.3005 0.041 Uiso 1 1 calc R . . . .
C27 C 0.3686(3) 0.63570(16) 0.3033(3) 0.0279(8) Uani 1 1 d . . . . .
C28 C 0.3950(3) 0.68680(16) 0.2716(3) 0.0295(8) Uani 1 1 d . . . . .
H28 H 0.3710 0.7221 0.2846 0.035 Uiso 1 1 calc R . . . .
C29 C 0.4572(3) 0.68540(17) 0.2206(3) 0.0319(8) Uani 1 1 d . . . . .
H29 H 0.4761 0.7196 0.1998 0.038 Uiso 1 1 calc R . . . .
C30 C 0.3097(3) 0.63675(16) 0.3663(3) 0.0284(8) Uani 1 1 d . . . . .
C12 C 1.1903(7) 0.0048(3) 0.4795(5) 0.0326(17) Uani 0.5 1 d . U . A -1
H12 H 1.1264 -0.0113 0.4778 0.039 Uiso 0.5 1 calc R . . A -1
C4 C 1.2628(10) 0.2926(3) 0.4929(10) 0.039(3) Uani 0.5 1 d D U . A -1
H4 H 1.3331 0.2783 0.5132 0.047 Uiso 0.5 1 calc R . . A -1

loop_
_atom_site_aniso_label
_atom_site_aniso_U_11
_atom_site_aniso_U_22
_atom_site_aniso_U_33
_atom_site_aniso_U_23
_atom_site_aniso_U_13
_atom_site_aniso_U_12
Zn1 0.0211(3) 0.0118(3) 0.0334(4) 0.000 0.0099(3) 0.000
Zn2 0.0202(3) 0.0112(3) 0.0313(4) 0.000 0.0098(3) 0.000
S1 0.0358(10) 0.0330(10) 0.0452(11) -0.0016(8) 0.0118(9) 0.0020(8)
S2 0.0217(4) 0.0393(5) 0.0334(5) -0.0037(4) 0.0114(4) -0.0015(4)
O1 0.0240(13) 0.0264(14) 0.0576(18) 0.0038(13) 0.0027(12) 0.0068(11)
O2 0.0191(12) 0.0247(14) 0.0477(16) -0.0038(12) 0.0056(11) -0.0029(10)
O3 0.0286(14) 0.0522(18) 0.0390(15) 0.0074(13) 0.0141(12) 0.0024(12)
O4 0.0292(14) 0.0543(19) 0.0431(16) -0.0143(14) 0.0148(13) -0.0030(13)
O5 0.0394(15) 0.0273(14) 0.0400(15) 0.0001(11) 0.0225(12) 0.0038(11)
O6 0.0549(18) 0.0275(15) 0.0505(17) 0.0007(12) 0.0340(15) -0.0021(13)
N1 0.028(2) 0.017(2) 0.030(2) 0.000 0.0067(18) 0.000
N2 0.046(4) 0.036(4) 0.044(4) 0.006(3) 0.024(3) 0.015(3)
N3 0.040(4) 0.030(4) 0.041(4) -0.004(3) 0.015(3) -0.005(3)
N4 0.024(2) 0.021(2) 0.032(2) 0.000 0.0044(18) 0.000
C1 0.027(2) 0.0219(19) 0.061(3) 0.0032(18) 0.0088(18) -0.0015(15)
C2 0.036(2) 0.026(2) 0.065(3) 0.002(2) 0.006(2) -0.0114(17)
C3 0.055(4) 0.019(3) 0.033(3) 0.000 0.008(3) 0.000
C5 0.034(3) 0.022(3) 0.033(3) 0.000(3) 0.013(3) 0.000(3)
C6 0.043(5) 0.026(5) 0.038(5) 0.009(4) 0.022(4) 0.014(4)
C7 0.046(4) 0.023(4) 0.035(4) 0.001(3) 0.026(4) 0.002(3)
C8 0.044(4) 0.024(4) 0.039(4) 0.001(3) 0.024(4) 0.003(3)
C9 0.045(5) 0.020(4) 0.037(4) -0.002(4) 0.021(4) 0.008(4)
C10 0.067(7) 0.013(4) 0.043(6) 0.008(4) 0.026(4) 0.014(4)
C11 0.041(6) 0.025(4) 0.033(6) -0.008(4) 0.010(4) -0.010(3)
C13 0.033(4) 0.027(3) 0.037(4) -0.001(3) 0.011(3) 0.000(3)
C14 0.062(3) 0.023(3) 0.046(3) 0.000 -0.011(2) 0.000
C15 0.057(3) 0.033(2) 0.046(3) 0.0039(18) 0.003(2) -0.0181(19)
C16 0.037(2) 0.030(2) 0.041(2) 0.0008(17) 0.0090(18) -0.0107(17)
C17 0.0244(18) 0.0260(19) 0.0332(19) 0.0025(15) 0.0105(15) -0.0012(15)
C18 0.0232(17) 0.0225(18) 0.039(2) 0.0021(15) 0.0115(15) -0.0004(14)
C19 0.030(2) 0.024(2) 0.062(3) -0.0049(19) 0.0047(19) 0.0018(16)
C20 0.032(2) 0.027(2) 0.061(3) -0.0091(19) 0.010(2) -0.0074(17)
C21 0.0205(17) 0.034(2) 0.0339(19) 0.0001(16) 0.0101(15) 0.0008(15)
C22 0.0251(19) 0.025(2) 0.056(3) 0.0014(17) 0.0136(18) 0.0038(15)
C23 0.0265(19) 0.0246(19) 0.049(2) -0.0027(17) 0.0101(17) -0.0023(15)
C24 0.0204(17) 0.034(2) 0.0331(19) -0.0037(16) 0.0106(15) -0.0036(14)
C25 0.037(2) 0.0250(19) 0.043(2) -0.0060(16) 0.0186(18) 0.0021(16)
C26 0.035(2) 0.0246(19) 0.046(2) 0.0016(16) 0.0212(18) -0.0030(16)
C27 0.0220(17) 0.0277(19) 0.0323(19) -0.0028(15) 0.0095(14) 0.0004(14)
C28 0.0262(18) 0.0236(18) 0.038(2) -0.0027(15) 0.0128(16) -0.0001(14)
C29 0.0286(19) 0.0249(19) 0.043(2) 0.0012(16) 0.0155(17) -0.0015(15)
C30 0.0229(17) 0.028(2) 0.0332(19) -0.0003(15) 0.0104(15) -0.0024(14)
C12 0.040(3) 0.020(3) 0.033(3) 0.004(3) 0.011(3) 0.005(3)
C4 0.051(5) 0.032(3) 0.039(4) 0.003(3) 0.021(3) 0.003(3)

loop_
_atom_type_symbol
_atom_type_description
_atom_type_scat_dispersion_real
_atom_type_scat_dispersion_imag
_atom_type_scat_source
C C 0.0181 0.0091 'International Tables Vol C Tables 4.2.6.8 and 6.1.1.4'
H H 0.0000 0.0000 'International Tables Vol C Tables 4.2.6.8 and 6.1.1.4'
N N 0.0311 0.0180 'International Tables Vol C Tables 4.2.6.8 and 6.1.1.4'
O O 0.0492 0.0322 'International Tables Vol C Tables 4.2.6.8 and 6.1.1.4'
S S 0.3331 0.5567 'International Tables Vol C Tables 4.2.6.8 and 6.1.1.4'
Zn Zn -1.5491 0.6778 'International Tables Vol C Tables 4.2.6.8 and 6.1.1.4'

loop_
_geom_angle_atom_site_label_1
_geom_angle_atom_site_label_2
_geom_angle_atom_site_label_3
_geom_angle
_geom_angle_site_symmetry_1
_geom_angle_site_symmetry_3
O1 Zn1 Zn2 82.28(8) . 1_655
O1 Zn1 Zn2 82.28(8) 2_756 1_655
O1 Zn1 O1 164.55(16) 2_756 .
O1 Zn1 O6 89.73(13) 2_756 2_656
O1 Zn1 O6 86.36(13) 2_756 1_655
O1 Zn1 O6 86.36(13) . 2_656
O1 Zn1 O6 89.73(13) . 1_655
O6 Zn1 Zn2 75.30(8) 1_655 1_655
O6 Zn1 Zn2 75.30(8) 2_656 1_655
O6 Zn1 O6 150.60(16) 2_656 1_655
N1 Zn1 Zn2 180.0 . 1_655
N1 Zn1 O1 97.72(8) . 2_756
N1 Zn1 O1 97.72(8) . .
N1 Zn1 O6 104.70(8) . 2_656
N1 Zn1 O6 104.70(8) . 1_655
O2 Zn2 Zn1 75.52(7) 1_455 1_455
O2 Zn2 Zn1 75.52(7) 2_656 1_455
O2 Zn2 O2 151.04(15) 1_455 2_656
O5 Zn2 Zn1 82.53(8) . 1_455
O5 Zn2 Zn1 82.53(8) 2_556 1_455
O5 Zn2 O2 86.30(12) 2_556 1_455
O5 Zn2 O2 89.97(12) . 1_455
O5 Zn2 O2 86.30(12) . 2_656
O5 Zn2 O2 89.97(12) 2_556 2_656
O5 Zn2 O5 165.07(15) . 2_556
N4 Zn2 Zn1 180.0 1_465 1_455
N4 Zn2 O2 104.48(8) 1_465 2_656
N4 Zn2 O2 104.48(7) 1_465 1_455
N4 Zn2 O5 97.47(8) 1_465 .
N4 Zn2 O5 97.47(8) 1_465 2_556
N2 S1 N3 101.9(4) . .
O3 S2 C21 107.38(18) . .
O3 S2 C24 107.21(18) . .
O4 S2 O3 120.15(19) . .
O4 S2 C21 107.60(18) . .
O4 S2 C24 108.19(18) . .
C24 S2 C21 105.41(18) . .
C17 O1 Zn1 122.9(3) . .
C17 O2 Zn2 131.1(2) . 1_655
C30 O5 Zn2 121.2(2) . .
C30 O6 Zn1 132.5(3) . 1_455
C1 N1 Zn1 121.6(2) 2_756 .
C1 N1 Zn1 121.6(2) . .
C1 N1 C1 116.9(5) . 2_756
C7 N2 S1 105.8(5) . .
C8 N3 S1 104.9(5) . .
C16 N4 Zn2 121.3(3) 2_756 1_645
C16 N4 Zn2 121.3(3) . 1_645
C16 N4 C16 117.3(5) . 2_756
N1 C1 H1 118.5 . .
N1 C1 C2 123.0(4) . .
C2 C1 H1 118.5 . .
C1 C2 H2 119.8 . .
C1 C2 C3 120.4(4) . .
C3 C2 H2 119.8 . .
C2 C3 C2 116.1(5) . 2_756
C2 C3 C4 115.2(5) 2_756 .
C2 C3 C4 128.2(5) . .
C6 C5 H5 115.0 . .
C4 C5 H5 115.0 . .
C4 C5 C6 130.0(8) . .
C7 C6 C5 120.5(4) . .
C7 C6 C11 120.0 . .
C11 C6 C5 119.4(4) . .
N2 C7 C6 126.3(5) . .
N2 C7 C8 113.6(5) . .
C8 C7 C6 120.0 . .
N3 C8 C7 113.8(4) . .
N3 C8 C9 126.2(4) . .
C9 C8 C7 120.0 . .
C8 C9 C10 120.0 . .
C8 C9 C12 118.4(5) . .
C10 C9 C12 121.3(5) . .
C9 C10 H10 120.0 . .
C11 C10 C9 120.0 . .
C11 C10 H10 120.0 . .
C6 C11 H11 120.0 . .
C10 C11 C6 120.0 . .
C10 C11 H11 120.0 . .
C14 C13 H13 122.1 . .
C12 C13 H13 122.1 . .
C12 C13 C14 115.7(6) . .
C15 C14 C13 135.6(4) 2_756 .
C15 C14 C13 106.4(4) . .
C15 C14 C15 118.0(6) . 2_756
C14 C15 H15 120.2 . .
C14 C15 C16 119.5(5) . .
C16 C15 H15 120.2 . .
N4 C16 C15 122.8(5) . .
N4 C16 H16 118.6 . .
C15 C16 H16 118.6 . .
O1 C17 C18 115.9(3) . .
O2 C17 O1 127.3(3) . .
O2 C17 C18 116.8(3) . .
C19 C18 C17 119.3(3) . .
C23 C18 C17 120.7(3) . .
C23 C18 C19 120.0(4) . .
C18 C19 H19 119.7 . .
C18 C19 C20 120.6(4) . .
C20 C19 H19 119.7 . .
C19 C20 H20 120.6 . .
C21 C20 C19 118.7(4) . .
C21 C20 H20 120.6 . .
C20 C21 S2 119.3(3) . .
C20 C21 C22 121.4(4) . .
C22 C21 S2 119.1(3) . .
C21 C22 H22 120.3 . .
C21 C22 C23 119.5(4) . .
C23 C22 H22 120.3 . .
C18 C23 C22 119.8(4) . .
C18 C23 H23 120.1 . .
C22 C23 H23 120.1 . .
C25 C24 S2 118.1(3) . .
C29 C24 S2 120.1(3) . .
C29 C24 C25 121.8(4) . .
C24 C25 H25 121.1 . .
C26 C25 C24 117.8(4) . .
C26 C25 H25 121.1 . .
C25 C26 H26 119.5 . .
C27 C26 C25 120.9(4) . .
C27 C26 H26 119.5 . .
C26 C27 C28 120.3(4) . .
C26 C27 C30 119.0(3) . .
C28 C27 C30 120.7(3) . .
C27 C28 H28 120.0 . .
C27 C28 C29 120.1(4) . .
C29 C28 H28 120.0 . .
C24 C29 C28 119.0(4) . .
C24 C29 H29 120.5 . .
C28 C29 H29 120.5 . .
O5 C30 C27 117.7(3) . .
O6 C30 O5 126.2(4) . .
O6 C30 C27 116.1(3) . .
C9 C12 H12 117.5 . .
C13 C12 C9 125.0(7) . .
C13 C12 H12 117.5 . .
C3 C4 H4 117.2 . .
C5 C4 C3 125.7(9) . .
C5 C4 H4 117.2 . .

loop_
_geom_bond_atom_site_label_1
_geom_bond_atom_site_label_2
_geom_bond_distance
_geom_bond_site_symmetry_2
Zn1 Zn2 3.0124(8) 1_655
Zn1 O1 2.035(3) .
Zn1 O1 2.035(3) 2_756
Zn1 O6 2.039(3) 1_655
Zn1 O6 2.039(3) 2_656
Zn1 N1 2.029(4) .
Zn2 Zn1 3.0124(8) 1_455
Zn2 O2 2.058(2) 1_455
Zn2 O2 2.058(2) 2_656
Zn2 O5 2.052(3) .
Zn2 O5 2.052(3) 2_556
Zn2 N4 2.015(4) 1_465
S1 N2 1.591(8) .
S1 N3 1.611(7) .
S2 O3 1.441(3) .
S2 O4 1.435(3) .
S2 C21 1.779(4) .
S2 C24 1.773(4) .
O1 C17 1.251(5) .
O2 Zn2 2.058(2) 1_655
O2 C17 1.243(5) .
O5 C30 1.256(5) .
O6 Zn1 2.039(3) 1_455
O6 C30 1.255(5) .
N1 C1 1.342(5) .
N1 C1 1.342(5) 2_756
N2 C7 1.361(8) .
N3 C8 1.365(8) .
N4 Zn2 2.015(4) 1_645
N4 C16 1.336(5) .
N4 C16 1.336(5) 2_756
C1 H1 0.9300 .
C1 C2 1.370(6) .
C2 H2 0.9300 .
C2 C3 1.389(6) .
C3 C2 1.389(6) 2_756
C3 C4 1.488(9) .
C5 H5 0.9300 .
C5 C6 1.517(8) .
C5 C4 1.257(9) .
C6 C7 1.3900 .
C6 C11 1.3900 .
C7 C8 1.3900 .
C8 C9 1.3900 .
C9 C10 1.3900 .
C9 C12 1.517(9) .
C10 H10 0.9300 .
C10 C11 1.3900 .
C11 H11 0.9300 .
C13 H13 0.9300 .
C13 C14 1.519(10) .
C13 C12 1.332(11) .
C14 C15 1.372(7) .
C14 C15 1.372(7) 2_756
C15 H15 0.9300 .
C15 C16 1.381(6) .
C16 H16 0.9300 .
C17 C18 1.516(5) .
C18 C19 1.383(6) .
C18 C23 1.379(5) .
C19 H19 0.9300 .
C19 C20 1.397(6) .
C20 H20 0.9300 .
C20 C21 1.367(6) .
C21 C22 1.384(6) .
C22 H22 0.9300 .
C22 C23 1.392(6) .
C23 H23 0.9300 .
C24 C25 1.392(6) .
C24 C29 1.384(6) .
C25 H25 0.9300 .
C25 C26 1.390(6) .
C26 H26 0.9300 .
C26 C27 1.378(5) .
C27 C28 1.384(5) .
C27 C30 1.511(5) .
C28 H28 0.9300 .
C28 C29 1.384(6) .
C29 H29 0.9300 .
C12 H12 0.9300 .
C4 H4 0.9300 .

loop_
_geom_torsion_atom_site_label_1
_geom_torsion_atom_site_label_2
_geom_torsion_atom_site_label_3
_geom_torsion_atom_site_label_4
_geom_torsion
_geom_torsion_site_symmetry_1
_geom_torsion_site_symmetry_4
Zn1 O1 C17 O2 6.4(6) . .
Zn1 O1 C17 C18 -173.6(3) . .
Zn1 O6 C30 O5 -10.1(6) 1_455 .
Zn1 O6 C30 C27 167.4(3) 1_455 .
Zn1 N1 C1 C2 -180.0(4) . .
Zn2 O2 C17 O1 4.1(6) 1_655 .
Zn2 O2 C17 C18 -175.9(2) 1_655 .
Zn2 O5 C30 O6 18.9(5) . .
Zn2 O5 C30 C27 -158.6(2) . .
Zn2 N4 C16 C15 180.0(3) 1_645 .
S1 N2 C7 C6 178.0(3) . .
S1 N2 C7 C8 1.2(6) . .
S1 N3 C8 C7 2.0(6) . .
S1 N3 C8 C9 -177.1(3) . .
S2 C21 C22 C23 -171.4(3) . .
S2 C24 C25 C26 179.1(3) . .
S2 C24 C29 C28 -179.0(3) . .
O1 C17 C18 C19 -12.9(6) . .
O1 C17 C18 C23 168.6(4) . .
O2 C17 C18 C19 167.1(4) . .
O2 C17 C18 C23 -11.4(6) . .
O3 S2 C21 C20 -133.3(4) . .
O3 S2 C21 C22 41.7(4) . .
O3 S2 C24 C25 160.6(3) . .
O3 S2 C24 C29 -19.6(4) . .
O4 S2 C21 C20 -2.7(4) . .
O4 S2 C21 C22 172.3(3) . .
O4 S2 C24 C25 29.7(4) . .
O4 S2 C24 C29 -150.6(3) . .
N1 C1 C2 C3 0.0(8) . .
N2 S1 N3 C8 -1.2(6) . .
N2 C7 C8 N3 -2.2(6) . .
N2 C7 C8 C9 177.0(5) . .
N3 S1 N2 C7 0.1(6) . .
N3 C8 C9 C10 179.1(6) . .
N3 C8 C9 C12 -6.1(7) . .
C1 N1 C1 C2 0.0(4) 2_756 .
C1 C2 C3 C2 0.0(4) . 2_756
C1 C2 C3 C4 -171.5(7) . .
C2 C3 C4 C5 -173.9(10) 2_756 .
C2 C3 C4 C5 -2.3(16) . .
C5 C6 C7 N2 7.3(7) . .
C5 C6 C7 C8 -176.0(6) . .
C5 C6 C11 C10 176.1(6) . .
C6 C5 C4 C3 -172.1(8) . .
C6 C7 C8 N3 -179.2(5) . .
C6 C7 C8 C9 0.0 . .
C7 C6 C11 C10 0.0 . .
C7 C8 C9 C10 0.0 . .
C7 C8 C9 C12 174.8(6) . .
C8 C9 C10 C11 0.0 . .
C8 C9 C12 C13 144.0(7) . .
C9 C10 C11 C6 0.0 . .
C10 C9 C12 C13 -41.3(10) . .
C11 C6 C7 N2 -176.6(6) . .
C11 C6 C7 C8 0.0 . .
C13 C14 C15 C16 178.6(5) . .
C14 C13 C12 C9 178.6(6) . .
C14 C15 C16 N4 0.0(6) . .
C15 C14 C15 C16 0.0(3) 2_756 .
C16 N4 C16 C15 0.0(3) 2_756 .
C17 C18 C19 C20 -177.6(4) . .
C17 C18 C23 C22 178.5(4) . .
C18 C19 C20 C21 0.3(8) . .
C19 C18 C23 C22 0.1(7) . .
C19 C20 C21 S2 172.3(4) . .
C19 C20 C21 C22 -2.5(7) . .
C20 C21 C22 C23 3.5(7) . .
C21 S2 C24 C25 -85.2(3) . .
C21 S2 C24 C29 94.5(3) . .
C21 C22 C23 C18 -2.2(7) . .
C23 C18 C19 C20 0.9(7) . .
C24 S2 C21 C20 112.6(4) . .
C24 S2 C21 C22 -72.4(4) . .
C24 C25 C26 C27 -1.2(6) . .
C25 C24 C29 C28 0.7(6) . .
C25 C26 C27 C28 2.8(6) . .
C25 C26 C27 C30 -174.3(4) . .
C26 C27 C28 C29 -2.7(6) . .
C26 C27 C30 O5 -179.5(3) . .
C26 C27 C30 O6 2.8(5) . .
C27 C28 C29 C24 0.9(6) . .
C28 C27 C30 O5 3.4(5) . .
C28 C27 C30 O6 -174.3(3) . .
C29 C24 C25 C26 -0.6(6) . .
C30 C27 C28 C29 174.4(3) . .
C12 C9 C10 C11 -174.6(6) . .
C12 C13 C14 C15 149.2(7) . .
C12 C13 C14 C15 -32.5(10) . 2_756
C4 C5 C6 C7 -167.1(10) . .
C4 C5 C6 C11 16.9(13) . .
